data_7057653
loop_
_publ_author_name
'L\'opez Lago, Elena'
'Seijas, Julio A.'
'de Pedro, Imanol'
'Rodr\'iguez Fern\'andez, Jes\'us'
'V\'azquez-Tato, M. Pilar'
'Gonz\'alez, Jes\'us Antonio'
'Rilo, Esther'
'Segade, Luisa'
'Cabeza, Oscar'
'Rodr\'iguez Fern\'andez, Carlos Dami\'an'
'Arosa, Yago'
'Algnamat, Bilal S.'
'Varela, Luis M.'
'Troncoso, Jacobo'
'de la Fuente, Ra\'ul'

_publ_section_title
;
 Structural and physical properties of a new reversible and continuous
 thermochromic ionic liquid in a wide temperature interval:
 [BMIM]4[Ni(NCS)6]
;
_journal_issue 19
_journal_name_full 'New Journal of Chemistry'
_journal_page_first 15561
_journal_paper_doi 10.1039/C8NJ03294G
_journal_volume 42
_journal_year 2018
_chemical_formula_moiety 'C6 N6 Ni S6, 4(C8 H15 N2)'
_chemical_formula_sum 'C38 H60 N14 Ni S6'
_chemical_formula_weight 964.07
_space_group_crystal_system monoclinic
_space_group_IT_number 14
_space_group_name_Hall '-P 2yn'
_space_group_name_H-M_alt 'P 1 21/n 1'
_symmetry_space_group_name_Hall '-P 2yn'
_symmetry_space_group_name_H-M 'P 1 21/n 1'
_atom_sites_solution_hydrogens geom
_audit_creation_method SHELXL-2014/7
_audit_update_record
;
2017-07-06 deposited with the CCDC.
2018-08-15 downloaded from the CCDC.
;
_cell_angle_alpha 90
_cell_angle_beta 103.607(4)
_cell_angle_gamma 90
_cell_formula_units_Z 4
_cell_length_a 13.8117(12)
_cell_length_b 16.9565(13)
_cell_length_c 23.0805(18)
_cell_measurement_reflns_used 4000
_cell_measurement_temperature 320(2)
_cell_measurement_theta_max 19.50
_cell_measurement_theta_min 2.82
_cell_volume 5253.7(7)
_computing_structure_refinement 'SHELXL-2014/7 (Sheldrick, 2014)'
_diffrn_ambient_temperature 320(2)
_diffrn_measured_fraction_theta_full 1.000
_diffrn_measured_fraction_theta_max 1.000
_diffrn_measurement_device 'four-circle diffractometer'
_diffrn_measurement_device_type 'BRUKER APPEX-II CCD'
_diffrn_measurement_method 'omega and phi scans'
_diffrn_radiation_monochromator graphite
_diffrn_radiation_probe x-ray
_diffrn_radiation_source 'fine-focus sealed tube'
_diffrn_radiation_type MoK\a
_diffrn_radiation_wavelength 0.71073
_diffrn_reflns_av_R_equivalents 0.0807
_diffrn_reflns_av_unetI/netI 0.0958
_diffrn_reflns_Laue_measured_fraction_full 1.000
_diffrn_reflns_Laue_measured_fraction_max 1.000
_diffrn_reflns_limit_h_max 15
_diffrn_reflns_limit_h_min -15
_diffrn_reflns_limit_k_max 13
_diffrn_reflns_limit_k_min -18
_diffrn_reflns_limit_l_max 25
_diffrn_reflns_limit_l_min -25
_diffrn_reflns_number 22713
_diffrn_reflns_point_group_measured_fraction_full 1.000
_diffrn_reflns_point_group_measured_fraction_max 1.000
_diffrn_reflns_theta_full 23.256
_diffrn_reflns_theta_max 23.256
_diffrn_reflns_theta_min 1.505
_exptl_absorpt_coefficient_mu 0.648
_exptl_absorpt_correction_T_max 0.748
_exptl_absorpt_correction_T_min 0.6901
_exptl_absorpt_correction_type multi-scan
_exptl_absorpt_process_details 'BRUKER SADABS'
_exptl_crystal_colour colourless
_exptl_crystal_density_diffrn 1.219
_exptl_crystal_description prism
_exptl_crystal_F_000 2040
_exptl_crystal_size_max 0.750
_exptl_crystal_size_mid 0.260
_exptl_crystal_size_min 0.180
_refine_diff_density_max 0.281
_refine_diff_density_min -0.238
_refine_diff_density_rms 0.049
_refine_ls_extinction_method none
_refine_ls_goodness_of_fit_ref 0.988
_refine_ls_hydrogen_treatment constr
_refine_ls_matrix_type full
_refine_ls_number_parameters 569
_refine_ls_number_reflns 7554
_refine_ls_number_restraints 27
_refine_ls_restrained_S_all 0.990
_refine_ls_R_factor_all 0.1667
_refine_ls_R_factor_gt 0.0582
_refine_ls_shift/su_max 0.000
_refine_ls_shift/su_mean 0.000
_refine_ls_structure_factor_coef Fsqd
_refine_ls_weighting_details 'w=1/[\s^2^(Fo^2^)+(0.0589P)^2^+2.4214P] where P=(Fo^2^+2Fc^2^)/3'
_refine_ls_weighting_scheme calc
_refine_ls_wR_factor_gt 0.1221
_refine_ls_wR_factor_ref 0.1644
_reflns_Friedel_coverage 0.000
_reflns_number_gt 3260
_reflns_number_total 7554
_reflns_threshold_expression 'I > 2\s(I)'
_cod_data_source_file c8nj03294g2.cif
_cod_data_source_block 320K
_cod_depositor_comments
;
The following automatic conversions were performed:
data name '_diffrn_radiation_monochromador' replaced with
'_diffrn_radiation_monochromator' as specified in the replacement
file
'/home/data/users/saulius/crontab/automatic-downloads/rss-feeds/RSC/lib/lists/replacement-tags.lst'.

Automatic conversion script
Id: cif_correct_tags 4968 2017-02-21 14:55:21Z antanas 

 Adding full bibliography for 7057651--7057653.cif.
;
_cod_database_code 7057653
_shelx_shelxl_version_number 2014/7
_shelx_space_group_comment
;
The symmetry employed for this shelxl refinement is uniquely defined
by the following loop, which should always be used as a source of
symmetry information in preference to the above space-group names.
They are only intended as comments.
;
_shelx_estimated_absorpt_t_min 0.642
_shelx_estimated_absorpt_t_max 0.892

loop_
_space_group_symop_operation_xyz
'x, y, z'
'-x+1/2, y+1/2, -z+1/2'
'-x, -y, -z'
'x-1/2, -y-1/2, z-1/2'

loop_
_atom_site_label
_atom_site_type_symbol
_atom_site_fract_x
_atom_site_fract_y
_atom_site_fract_z
_atom_site_U_iso_or_equiv
_atom_site_adp_type
_atom_site_occupancy
_atom_site_site_symmetry_order
_atom_site_calc_flag
_atom_site_refinement_flags_posn
_atom_site_refinement_flags_adp
_atom_site_refinement_flags_occupancy
_atom_site_disorder_assembly
_atom_site_disorder_group
Ni1 Ni 0.48595(5) 0.08608(4) 0.24670(3) 0.0666(3) Uani 1 1 d . . . . .
N1 N 0.6095(4) 0.0973(3) 0.2084(2) 0.0812(16) Uani 1 1 d . . . . .
C1 C 0.6772(5) 0.0974(3) 0.1885(3) 0.0704(17) Uani 1 1 d . . . . .
S1 S 0.77548(13) 0.09920(12) 0.16004(9) 0.1117(7) Uani 1 1 d . . . . .
N2 N 0.5382(4) 0.1774(3) 0.3057(2) 0.0845(17) Uani 1 1 d . . . . .
C2 C 0.5774(5) 0.2221(4) 0.3399(3) 0.081(2) Uani 1 1 d . . . . .
S2 S 0.6357(2) 0.28356(14) 0.39054(10) 0.1523(10) Uani 1 1 d . . . . .
N3 N 0.3623(4) 0.0695(3) 0.2841(2) 0.0834(16) Uani 1 1 d . . . . .
C3 C 0.2951(5) 0.0509(3) 0.3014(3) 0.0711(18) Uani 1 1 d . . . . .
S3 S 0.19733(13) 0.02662(13) 0.32617(8) 0.1164(7) Uani 1 1 d . . . . .
N4 N 0.5652(4) 0.0063(3) 0.3085(2) 0.0770(15) Uani 1 1 d . . . . .
C4 C 0.6117(4) -0.0398(4) 0.3382(3) 0.0646(16) Uani 1 1 d . . . . .
S4 S 0.67842(13) -0.10695(11) 0.38074(8) 0.1007(6) Uani 1 1 d . . . . .
N5 N 0.4057(4) 0.1649(3) 0.1848(2) 0.0873(17) Uani 1 1 d . . . . .
C5 C 0.3576(5) 0.2024(4) 0.1479(3) 0.086(2) Uani 1 1 d . . . . .
S5 S 0.28618(17) 0.25373(14) 0.09580(10) 0.1493(9) Uani 1 1 d . . . . .
N6 N 0.4356(4) -0.0069(3) 0.1881(2) 0.0825(16) Uani 1 1 d . . . . .
C6 C 0.4062(4) -0.0616(4) 0.1610(3) 0.0786(19) Uani 1 1 d . . . . .
S6 S 0.36629(17) -0.14124(15) 0.12344(10) 0.1488(10) Uani 1 1 d . . . . .
N10 N 0.4741(5) 0.1132(3) 0.0123(3) 0.0957(18) Uani 1 1 d . . . . .
C11 C 0.4329(7) 0.1044(5) -0.0465(4) 0.121(3) Uani 1 1 d . . . . .
H11 H 0.4624 0.1173 -0.0775 0.145 Uiso 1 1 calc R U . . .
C12 C 0.3439(8) 0.0743(5) -0.0519(4) 0.125(3) Uani 1 1 d . . . . .
H12 H 0.2995 0.0616 -0.0877 0.150 Uiso 1 1 calc R U . . .
N13 N 0.3272(6) 0.0649(4) 0.0024(5) 0.114(2) Uani 1 1 d . . . . .
C14 C 0.4083(9) 0.0886(5) 0.0406(4) 0.111(3) Uani 1 1 d . . . . .
H14 H 0.4175 0.0880 0.0818 0.133 Uiso 1 1 calc R U . . .
C15 C 0.2385(7) 0.0379(6) 0.0204(4) 0.207(5) Uani 1 1 d . . . . .
H15A H 0.2438 0.0512 0.0614 0.311 Uiso 1 1 calc R U . . .
H15B H 0.2326 -0.0182 0.0155 0.311 Uiso 1 1 calc R U . . .
H15C H 0.1808 0.0629 -0.0040 0.311 Uiso 1 1 calc R U . . .
C16 C 0.5731(6) 0.1487(6) 0.0363(4) 0.150(3) Uani 1 1 d . . . . .
H16A H 0.6108 0.1469 0.0058 0.180 Uiso 1 1 calc R U . . .
H16B H 0.6084 0.1172 0.0697 0.180 Uiso 1 1 calc R U . . .
C17 C 0.5693(8) 0.2345(8) 0.0571(5) 0.196(5) Uani 1 1 d . . . . .
H17A H 0.5311 0.2355 0.0874 0.235 Uiso 1 1 calc R U . . .
H17B H 0.6367 0.2505 0.0761 0.235 Uiso 1 1 calc R U . . .
C18 C 0.5307(9) 0.2887(8) 0.0159(5) 0.223(7) Uani 1 1 d . . . . .
H18A H 0.4609 0.2772 -0.0006 0.268 Uiso 1 1 calc R U . . .
H18B H 0.5649 0.2864 -0.0163 0.268 Uiso 1 1 calc R U . . .
C19 C 0.5411(9) 0.3712(6) 0.0430(5) 0.268(8) Uani 1 1 d . . . . .
H19A H 0.5766 0.3682 0.0840 0.401 Uiso 1 1 calc R U . . .
H19B H 0.4762 0.3931 0.0405 0.401 Uiso 1 1 calc R U . . .
H19C H 0.5771 0.4042 0.0215 0.401 Uiso 1 1 calc R U . . .
N20 N -0.0087(5) 0.3925(3) -0.0222(3) 0.0823(15) Uani 1 1 d . . . . .
C21 C 0.0305(7) 0.3994(4) 0.0374(3) 0.090(2) Uani 1 1 d . . . . .
H21 H -0.0044 0.3954 0.0672 0.108 Uiso 1 1 calc R U . . .
C22 C 0.1272(7) 0.4127(4) 0.0456(4) 0.102(2) Uani 1 1 d . . . . .
H22 H 0.1722 0.4211 0.0819 0.122 Uiso 1 1 calc R U . . .
N23 N 0.1487(6) 0.4119(3) -0.0088(4) 0.105(2) Uani 1 1 d . . . . .
C24 C 0.0651(10) 0.4008(4) -0.0480(4) 0.106(3) Uani 1 1 d . . . . .
H24 H 0.0589 0.3991 -0.0890 0.127 Uiso 1 1 calc R U . . .
C25 C 0.2467(6) 0.4223(5) -0.0216(4) 0.190(5) Uani 1 1 d . . . . .
H25A H 0.2975 0.4156 0.0144 0.286 Uiso 1 1 calc R U . . .
H25B H 0.2513 0.4742 -0.0373 0.286 Uiso 1 1 calc R U . . .
H25C H 0.2555 0.3838 -0.0505 0.286 Uiso 1 1 calc R U . . .
C26 C -0.1141(6) 0.3752(5) -0.0487(3) 0.132(3) Uani 1 1 d . . . . .
H26A H -0.1532 0.3893 -0.0204 0.159 Uiso 1 1 calc R U . . .
H26B H -0.1364 0.4080 -0.0838 0.159 Uiso 1 1 calc R U . . .
C27 C -0.1327(7) 0.2932(7) -0.0656(5) 0.174(4) Uani 1 1 d . . . . .
H27A H -0.1043 0.2841 -0.0996 0.208 Uiso 1 1 calc R U . . .
H27B H -0.2043 0.2875 -0.0797 0.208 Uiso 1 1 calc R U . . .
C28 C -0.0991(9) 0.2287(6) -0.0239(6) 0.197(5) Uani 1 1 d . . . . .
H28A H -0.0884 0.1829 -0.0468 0.236 Uiso 1 1 calc R U . . .
H28B H -0.0349 0.2434 0.0012 0.236 Uiso 1 1 calc R U . . .
C29 C -0.1572(11) 0.2071(9) 0.0114(5) 0.309(10) Uani 1 1 d . . . . .
H29A H -0.1373 0.2343 0.0488 0.463 Uiso 1 1 calc R U . . .
H29B H -0.1513 0.1512 0.0181 0.463 Uiso 1 1 calc R U . . .
H29C H -0.2251 0.2200 -0.0071 0.463 Uiso 1 1 calc R U . . .
N30 N 0.2142(5) 0.3017(5) 0.2405(2) 0.0887(16) Uani 1 1 d . . . . .
C31 C 0.1307(8) 0.3440(5) 0.2142(4) 0.101(2) Uani 1 1 d . . . . .
H31 H 0.1243 0.3986 0.2137 0.121 Uiso 1 1 calc R U . . .
C32 C 0.0619(6) 0.2929(6) 0.1899(3) 0.102(2) Uani 1 1 d . . . . .
H32 H -0.0027 0.3048 0.1691 0.123 Uiso 1 1 calc R U . . .
N33 N 0.1018(6) 0.2190(4) 0.2005(3) 0.0987(18) Uani 1 1 d . . . . .
C34 C 0.1949(6) 0.2277(5) 0.2299(3) 0.090(2) Uani 1 1 d . . . . .
H34 H 0.2402 0.1868 0.2413 0.108 Uiso 1 1 calc R U . . .
C35 C 0.3075(6) 0.3371(5) 0.2722(3) 0.142(3) Uani 1 1 d . . . . .
H35A H 0.2990 0.3603 0.3086 0.213 Uiso 1 1 calc R U . . .
H35B H 0.3269 0.3772 0.2478 0.213 Uiso 1 1 calc R U . . .
H35C H 0.3583 0.2973 0.2811 0.213 Uiso 1 1 calc R U . . .
C36 C 0.0534(6) 0.1401(5) 0.1855(4) 0.146(3) Uani 1 1 d D . . . .
H36A H 0.0825 0.1019 0.2158 0.176 Uiso 0.446(18) 1 calc R U P A 1
H36B H -0.0173 0.1438 0.1836 0.176 Uiso 0.446(18) 1 calc R U P A 1
H36C H 0.0483 0.1147 0.2223 0.176 Uiso 0.554(18) 1 calc R U P A 2
H36D H -0.0138 0.1486 0.1619 0.176 Uiso 0.554(18) 1 calc R U P A 2
C37B C 0.1044(12) 0.0859(8) 0.1527(7) 0.120(7) Uani 0.554(18) 1 d D U P A 2
H37C H 0.1716 0.0749 0.1752 0.144 Uiso 0.554(18) 1 calc R U P A 2
H37D H 0.1071 0.1077 0.1143 0.144 Uiso 0.554(18) 1 calc R U P A 2
C38B C 0.0409(16) 0.0120(10) 0.1452(7) 0.158(8) Uani 0.554(18) 1 d D U P A 2
H38C H 0.0720 -0.0266 0.1748 0.190 Uiso 0.554(18) 1 calc R U P A 2
H38D H -0.0240 0.0247 0.1520 0.190 Uiso 0.554(18) 1 calc R U P A 2
C39B C 0.028(2) -0.0222(13) 0.0858(8) 0.220(12) Uani 0.554(18) 1 d D U P A 2
H39D H -0.0236 -0.0611 0.0796 0.330 Uiso 0.554(18) 1 calc R U P A 2
H39E H 0.0896 -0.0465 0.0825 0.330 Uiso 0.554(18) 1 calc R U P A 2
H39F H 0.0108 0.0186 0.0564 0.330 Uiso 0.554(18) 1 calc R U P A 2
C37A C 0.069(2) 0.1153(13) 0.1271(8) 0.137(9) Uani 0.446(18) 1 d D U P A 1
H37A H 0.1397 0.1053 0.1310 0.165 Uiso 0.446(18) 1 calc R U P A 1
H37B H 0.0497 0.1578 0.0987 0.165 Uiso 0.446(18) 1 calc R U P A 1
C38A C 0.0108(19) 0.0418(11) 0.1034(13) 0.181(10) Uani 0.446(18) 1 d D U P A 1
H38A H -0.0552 0.0452 0.1110 0.218 Uiso 0.446(18) 1 calc R U P A 1
H38B H 0.0033 0.0390 0.0606 0.218 Uiso 0.446(18) 1 calc R U P A 1
C39A C 0.060(3) -0.0301(15) 0.1309(13) 0.257(19) Uani 0.446(18) 1 d D U P A 1
H39A H 0.0797 -0.0616 0.1011 0.385 Uiso 0.446(18) 1 calc R U P A 1
H39B H 0.0145 -0.0596 0.1483 0.385 Uiso 0.446(18) 1 calc R U P A 1
H39C H 0.1176 -0.0162 0.1614 0.385 Uiso 0.446(18) 1 calc R U P A 1
N40 N 0.1538(6) 0.1435(5) -0.2583(3) 0.111(2) Uani 1 1 d . . . . .
C41 C 0.2210(11) 0.0853(5) -0.2384(4) 0.143(4) Uani 1 1 d . . . . .
H41 H 0.2055 0.0320 -0.2369 0.171 Uiso 1 1 calc R U . . .
C42 C 0.3133(8) 0.1157(8) -0.2211(4) 0.133(4) Uani 1 1 d . . . . .
H42 H 0.3727 0.0891 -0.2059 0.159 Uiso 1 1 calc R U . . .
N43 N 0.2997(9) 0.1943(6) -0.2309(3) 0.128(3) Uani 1 1 d . . . . .
C44 C 0.2067(10) 0.2090(6) -0.2529(4) 0.117(3) Uani 1 1 d . . . . .
H44 H 0.1806 0.2589 -0.2635 0.140 Uiso 1 1 calc R U . . .
C45 C 0.0463(7) 0.1378(5) -0.2791(4) 0.163(4) Uani 1 1 d . . . . .
H45A H 0.0180 0.1898 -0.2834 0.244 Uiso 1 1 calc R U . . .
H45B H 0.0199 0.1086 -0.2507 0.244 Uiso 1 1 calc R U . . .
H45C H 0.0301 0.1113 -0.3169 0.244 Uiso 1 1 calc R U . . .
C46 C 0.3805(8) 0.2503(7) -0.2176(5) 0.163(4) Uani 1 1 d . . . . .
H46A H 0.3844 0.2772 -0.2541 0.196 Uiso 1 1 calc R U . . .
H46B H 0.4425 0.2220 -0.2032 0.196 Uiso 1 1 calc R U . . .
C47 C 0.3694(8) 0.3122(7) -0.1708(5) 0.179(4) Uani 1 1 d . . . . .
H47A H 0.3055 0.3383 -0.1838 0.215 Uiso 1 1 calc R U . . .
H47B H 0.3703 0.2858 -0.1334 0.215 Uiso 1 1 calc R U . . .
C48 C 0.4481(10) 0.3708(10) -0.1613(6) 0.242(7) Uani 1 1 d . . . . .
H48A H 0.5104 0.3461 -0.1414 0.291 Uiso 1 1 calc R U . . .
H48B H 0.4553 0.3899 -0.1997 0.291 Uiso 1 1 calc R U . . .
C49 C 0.4297(11) 0.4347(8) -0.1272(6) 0.257(8) Uani 1 1 d . . . . .
H49A H 0.3779 0.4670 -0.1507 0.386 Uiso 1 1 calc R U . . .
H49B H 0.4894 0.4654 -0.1147 0.386 Uiso 1 1 calc R U . . .
H49C H 0.4091 0.4157 -0.0928 0.386 Uiso 1 1 calc R U . . .

loop_
_atom_site_aniso_label
_atom_site_aniso_U_11
_atom_site_aniso_U_22
_atom_site_aniso_U_33
_atom_site_aniso_U_23
_atom_site_aniso_U_13
_atom_site_aniso_U_12
Ni1 0.0743(6) 0.0621(5) 0.0654(5) 0.0050(4) 0.0208(4) 0.0046(4)
N1 0.085(4) 0.080(4) 0.085(4) 0.007(3) 0.034(3) 0.001(3)
C1 0.070(4) 0.070(4) 0.070(4) 0.007(3) 0.014(4) -0.001(4)
S1 0.0797(13) 0.1473(18) 0.1161(16) -0.0026(13) 0.0390(12) -0.0045(12)
N2 0.098(4) 0.074(4) 0.085(4) -0.003(3) 0.029(3) -0.009(3)
C2 0.091(5) 0.067(5) 0.096(6) 0.003(4) 0.047(4) -0.003(4)
S2 0.194(2) 0.1368(19) 0.1374(19) -0.0581(16) 0.0613(17) -0.0732(18)
N3 0.086(4) 0.079(4) 0.090(4) 0.004(3) 0.030(3) 0.000(3)
C3 0.073(5) 0.071(4) 0.064(4) -0.001(3) 0.006(4) 0.006(4)
S3 0.0762(13) 0.168(2) 0.1064(15) 0.0094(14) 0.0243(11) -0.0174(13)
N4 0.092(4) 0.069(4) 0.069(4) 0.007(3) 0.018(3) 0.004(3)
C4 0.069(4) 0.069(4) 0.058(4) -0.003(3) 0.019(3) -0.008(3)
S4 0.0911(13) 0.1150(15) 0.0910(13) 0.0356(11) 0.0115(10) 0.0138(11)
N5 0.098(4) 0.084(4) 0.082(4) 0.016(3) 0.027(3) 0.016(3)
C5 0.094(5) 0.076(5) 0.095(6) 0.011(4) 0.037(4) 0.013(4)
S5 0.151(2) 0.159(2) 0.1370(19) 0.0711(17) 0.0321(16) 0.0669(17)
N6 0.093(4) 0.084(4) 0.069(4) -0.005(3) 0.014(3) -0.001(3)
C6 0.072(4) 0.105(6) 0.062(5) -0.011(4) 0.023(4) -0.009(4)
S6 0.159(2) 0.178(2) 0.1260(18) -0.0830(17) 0.0653(16) -0.0806(17)
N10 0.105(5) 0.117(5) 0.063(5) 0.003(4) 0.014(5) 0.016(4)
C11 0.096(7) 0.168(8) 0.099(8) 0.008(6) 0.022(6) -0.014(6)
C12 0.140(9) 0.162(8) 0.070(6) -0.001(5) 0.020(6) 0.005(7)
N13 0.106(6) 0.099(5) 0.146(7) -0.007(5) 0.050(6) -0.004(4)
C14 0.160(9) 0.106(6) 0.083(6) 0.000(5) 0.059(8) 0.010(6)
C15 0.176(10) 0.209(11) 0.278(13) -0.011(9) 0.134(10) -0.057(8)
C16 0.100(7) 0.224(11) 0.110(7) -0.027(7) -0.007(5) -0.015(7)
C17 0.166(10) 0.226(14) 0.180(12) -0.060(11) 0.009(9) -0.018(10)
C18 0.219(13) 0.246(16) 0.166(12) 0.077(11) -0.035(9) 0.048(11)
C19 0.277(15) 0.157(10) 0.307(17) -0.060(11) -0.055(12) -0.025(10)
N20 0.102(5) 0.062(3) 0.072(4) 0.002(3) 0.000(4) 0.001(3)
C21 0.106(6) 0.097(5) 0.066(6) -0.003(4) 0.018(5) 0.005(5)
C22 0.110(7) 0.097(5) 0.089(6) 0.006(5) 0.004(6) 0.002(5)
N23 0.106(6) 0.082(4) 0.132(7) 0.032(4) 0.042(5) 0.020(4)
C24 0.163(9) 0.077(5) 0.093(7) 0.017(5) 0.061(8) 0.026(6)
C25 0.132(8) 0.169(9) 0.306(14) 0.077(8) 0.124(9) 0.024(6)
C26 0.141(8) 0.102(6) 0.121(7) -0.011(5) -0.037(6) -0.004(5)
C27 0.157(9) 0.172(11) 0.175(10) -0.023(9) 0.005(7) -0.051(8)
C28 0.197(12) 0.161(10) 0.231(14) 0.040(9) 0.048(10) -0.040(9)
C29 0.305(18) 0.46(2) 0.155(11) 0.031(12) 0.049(11) -0.212(17)
N30 0.094(5) 0.094(5) 0.083(4) -0.004(4) 0.031(4) 0.015(5)
C31 0.131(8) 0.079(6) 0.106(6) 0.000(5) 0.054(6) 0.004(6)
C32 0.107(7) 0.106(6) 0.101(6) 0.038(5) 0.037(5) 0.053(6)
N33 0.086(5) 0.098(6) 0.113(5) -0.001(4) 0.026(4) -0.006(4)
C34 0.092(7) 0.083(6) 0.103(6) 0.014(5) 0.037(5) 0.020(5)
C35 0.110(7) 0.170(8) 0.141(7) -0.029(6) 0.021(6) -0.043(6)
C36 0.116(7) 0.131(8) 0.190(11) 0.001(7) 0.033(7) -0.013(6)
C37B 0.183(16) 0.087(9) 0.080(11) 0.030(9) 0.013(10) 0.007(9)
C38B 0.203(17) 0.077(11) 0.182(16) 0.010(13) 0.020(14) 0.001(11)
C39B 0.33(3) 0.140(17) 0.187(16) -0.024(14) 0.056(17) -0.062(17)
C37A 0.18(2) 0.126(15) 0.102(18) -0.033(12) 0.026(16) 0.022(13)
C38A 0.27(2) 0.149(17) 0.12(2) -0.037(13) 0.031(17) -0.021(16)
C39A 0.42(4) 0.140(17) 0.16(3) -0.046(15) -0.05(3) 0.006(16)
N40 0.141(7) 0.096(5) 0.109(5) 0.007(4) 0.056(5) 0.029(6)
C41 0.237(12) 0.085(7) 0.115(7) 0.021(6) 0.059(8) 0.081(9)
C42 0.171(10) 0.142(11) 0.098(7) 0.021(6) 0.056(7) 0.071(9)
N43 0.161(9) 0.134(8) 0.112(6) 0.032(5) 0.077(6) 0.060(7)
C44 0.137(9) 0.100(8) 0.138(7) 0.037(6) 0.082(7) 0.041(7)
C45 0.157(9) 0.150(9) 0.181(9) -0.022(7) 0.039(8) 0.007(7)
C46 0.148(10) 0.165(11) 0.189(12) 0.036(9) 0.066(9) 0.009(8)
C47 0.169(10) 0.210(12) 0.164(10) -0.004(9) 0.049(8) -0.059(9)
C48 0.182(12) 0.34(2) 0.221(16) 0.020(14) 0.075(11) -0.057(14)
C49 0.332(19) 0.234(16) 0.227(15) -0.051(11) 0.109(13) -0.028(13)

loop_
_atom_type_symbol
_atom_type_description
_atom_type_scat_dispersion_real
_atom_type_scat_dispersion_imag
_atom_type_scat_source
C C 0.0033 0.0016 'International Tables Vol C Tables 4.2.6.8 and 6.1.1.4'
H H 0.0000 0.0000 'International Tables Vol C Tables 4.2.6.8 and 6.1.1.4'
N N 0.0061 0.0033 'International Tables Vol C Tables 4.2.6.8 and 6.1.1.4'
S S 0.1246 0.1234 'International Tables Vol C Tables 4.2.6.8 and 6.1.1.4'
Ni Ni 0.3393 1.1124 'International Tables Vol C Tables 4.2.6.8 and 6.1.1.4'

loop_
_geom_angle_atom_site_label_1
_geom_angle_atom_site_label_2
_geom_angle_atom_site_label_3
_geom_angle
N2 Ni1 N5 91.0(2)
N2 Ni1 N4 89.38(19)
N5 Ni1 N4 179.4(2)
N2 Ni1 N6 179.0(2)
N5 Ni1 N6 89.9(2)
N4 Ni1 N6 89.71(19)
N2 Ni1 N3 91.2(2)
N5 Ni1 N3 90.9(2)
N4 Ni1 N3 88.78(19)
N6 Ni1 N3 89.2(2)
N2 Ni1 N1 91.0(2)
N5 Ni1 N1 90.38(19)
N4 Ni1 N1 89.97(19)
N6 Ni1 N1 88.6(2)
N3 Ni1 N1 177.5(2)
C1 N1 Ni1 174.8(5)
N1 C1 S1 179.0(6)
C2 N2 Ni1 171.5(6)
N2 C2 S2 177.9(7)
C3 N3 Ni1 171.1(5)
N3 C3 S3 178.4(6)
C4 N4 Ni1 173.8(5)
N4 C4 S4 179.6(7)
C5 N5 Ni1 173.8(6)
N5 C5 S5 178.1(7)
C6 N6 Ni1 173.0(5)
N6 C6 S6 178.4(7)
C14 N10 C11 106.8(7)
C14 N10 C16 129.3(9)
C11 N10 C16 123.8(8)
C12 C11 N10 107.7(8)
C12 C11 H11 126.2
N10 C11 H11 126.2
C11 C12 N13 108.8(8)
C11 C12 H12 125.6
N13 C12 H12 125.6
C14 N13 C12 106.5(8)
C14 N13 C15 123.2(11)
C12 N13 C15 130.3(11)
N10 C14 N13 110.3(7)
N10 C14 H14 124.8
N13 C14 H14 124.8
N13 C15 H15A 109.5
N13 C15 H15B 109.5
H15A C15 H15B 109.5
N13 C15 H15C 109.5
H15A C15 H15C 109.5
H15B C15 H15C 109.5
N10 C16 C17 114.0(8)
N10 C16 H16A 108.8
C17 C16 H16A 108.8
N10 C16 H16B 108.8
C17 C16 H16B 108.8
H16A C16 H16B 107.6
C18 C17 C16 117.7(12)
C18 C17 H17A 107.9
C16 C17 H17A 107.9
C18 C17 H17B 107.9
C16 C17 H17B 107.9
H17A C17 H17B 107.2
C17 C18 C19 110.7(12)
C17 C18 H18A 109.5
C19 C18 H18A 109.5
C17 C18 H18B 109.5
C19 C18 H18B 109.5
H18A C18 H18B 108.1
C18 C19 H19A 109.5
C18 C19 H19B 109.5
H19A C19 H19B 109.5
C18 C19 H19C 109.5
H19A C19 H19C 109.5
H19B C19 H19C 109.5
C24 N20 C21 106.6(6)
C24 N20 C26 129.4(9)
C21 N20 C26 124.0(8)
C22 C21 N20 107.9(7)
C22 C21 H21 126.1
N20 C21 H21 126.1
C21 C22 N23 107.4(7)
C21 C22 H22 126.3
N23 C22 H22 126.3
C24 N23 C22 107.1(8)
C24 N23 C25 126.0(10)
C22 N23 C25 126.9(10)
N23 C24 N20 111.0(8)
N23 C24 H24 124.5
N20 C24 H24 124.5
N23 C25 H25A 109.5
N23 C25 H25B 109.5
H25A C25 H25B 109.5
N23 C25 H25C 109.5
H25A C25 H25C 109.5
H25B C25 H25C 109.5
C27 C26 N20 113.5(7)
C27 C26 H26A 108.9
N20 C26 H26A 108.9
C27 C26 H26B 108.9
N20 C26 H26B 108.9
H26A C26 H26B 107.7
C26 C27 C28 122.2(9)
C26 C27 H27A 106.8
C28 C27 H27A 106.8
C26 C27 H27B 106.8
C28 C27 H27B 106.8
H27A C27 H27B 106.6
C29 C28 C27 118.0(13)
C29 C28 H28A 107.8
C27 C28 H28A 107.8
C29 C28 H28B 107.8
C27 C28 H28B 107.8
H28A C28 H28B 107.1
C28 C29 H29A 109.5
C28 C29 H29B 109.5
H29A C29 H29B 109.5
C28 C29 H29C 109.5
H29A C29 H29C 109.5
H29B C29 H29C 109.5
C34 N30 C31 108.0(7)
C34 N30 C35 128.0(8)
C31 N30 C35 124.0(8)
C32 C31 N30 107.0(7)
C32 C31 H31 126.5
N30 C31 H31 126.5
C31 C32 N33 107.9(7)
C31 C32 H32 126.0
N33 C32 H32 126.0
C34 N33 C32 107.1(7)
C34 N33 C36 123.3(8)
C32 N33 C36 129.5(9)
N30 C34 N33 109.9(7)
N30 C34 H34 125.1
N33 C34 H34 125.1
N30 C35 H35A 109.5
N30 C35 H35B 109.5
H35A C35 H35B 109.5
N30 C35 H35C 109.5
H35A C35 H35C 109.5
H35B C35 H35C 109.5
C37B C36 N33 115.8(9)
C37A C36 N33 108.2(10)
C37A C36 H36A 110.1
N33 C36 H36A 110.1
C37A C36 H36B 110.1
N33 C36 H36B 110.1
H36A C36 H36B 108.4
C37B C36 H36C 108.3
N33 C36 H36C 108.3
C37B C36 H36D 108.3
N33 C36 H36D 108.3
H36C C36 H36D 107.4
C36 C37B C38B 104.0(12)
C36 C37B H37C 111.0
C38B C37B H37C 111.0
C36 C37B H37D 111.0
C38B C37B H37D 111.0
H37C C37B H37D 109.0
C39B C38B C37B 111.8(14)
C39B C38B H38C 109.2
C37B C38B H38C 109.2
C39B C38B H38D 109.2
C37B C38B H38D 109.2
H38C C38B H38D 107.9
C38B C39B H39D 109.5
C38B C39B H39E 109.5
H39D C39B H39E 109.5
C38B C39B H39F 109.5
H39D C39B H39F 109.5
H39E C39B H39F 109.5
C36 C37A C38A 112.6(17)
C36 C37A H37A 109.1
C38A C37A H37A 109.1
C36 C37A H37B 109.1
C38A C37A H37B 109.1
H37A C37A H37B 107.8
C39A C38A C37A 112.0(19)
C39A C38A H38A 109.2
C37A C38A H38A 109.2
C39A C38A H38B 109.2
C37A C38A H38B 109.2
H38A C38A H38B 107.9
C38A C39A H39A 109.5
C38A C39A H39B 109.5
H39A C39A H39B 109.5
C38A C39A H39C 109.5
H39A C39A H39C 109.5
H39B C39A H39C 109.5
C44 N40 C41 105.1(9)
C44 N40 C45 126.0(9)
C41 N40 C45 128.8(11)
C42 C41 N40 110.2(10)
C42 C41 H41 124.9
N40 C41 H41 124.9
C41 C42 N43 104.1(10)
C41 C42 H42 128.0
N43 C42 H42 128.0
C44 N43 C42 110.0(10)
C44 N43 C46 127.2(11)
C42 N43 C46 122.8(11)
N43 C44 N40 110.6(9)
N43 C44 H44 124.7
N40 C44 H44 124.7
N40 C45 H45A 109.5
N40 C45 H45B 109.5
H45A C45 H45B 109.5
N40 C45 H45C 109.5
H45A C45 H45C 109.5
H45B C45 H45C 109.5
N43 C46 C47 113.4(9)
N43 C46 H46A 108.9
C47 C46 H46A 108.9
N43 C46 H46B 108.9
C47 C46 H46B 108.9
H46A C46 H46B 107.7
C48 C47 C46 112.2(12)
C48 C47 H47A 109.2
C46 C47 H47A 109.2
C48 C47 H47B 109.2
C46 C47 H47B 109.2
H47A C47 H47B 107.9
C49 C48 C47 112.8(14)
C49 C48 H48A 109.0
C47 C48 H48A 109.0
C49 C48 H48B 109.0
C47 C48 H48B 109.0
H48A C48 H48B 107.8
C48 C49 H49A 109.5
C48 C49 H49B 109.5
H49A C49 H49B 109.5
C48 C49 H49C 109.5
H49A C49 H49C 109.5
H49B C49 H49C 109.5

loop_
_geom_bond_atom_site_label_1
_geom_bond_atom_site_label_2
_geom_bond_distance
Ni1 N2 2.076(6)
Ni1 N5 2.077(5)
Ni1 N4 2.081(5)
Ni1 N6 2.088(5)
Ni1 N3 2.105(5)
Ni1 N1 2.107(5)
N1 C1 1.135(6)
C1 S1 1.641(7)
N2 C2 1.136(6)
C2 S2 1.631(7)
N3 C3 1.139(6)
C3 S3 1.637(7)
N4 C4 1.133(6)
C4 S4 1.639(6)
N5 C5 1.141(6)
C5 S5 1.619(7)
N6 C6 1.138(6)
C6 S6 1.629(7)
N10 C14 1.304(9)
N10 C11 1.351(8)
N10 C16 1.478(9)
C11 C12 1.309(9)
C11 H11 0.9300
C12 N13 1.337(9)
C12 H12 0.9300
N13 C14 1.315(9)
N13 C15 1.455(9)
C14 H14 0.9300
C15 H15A 0.9600
C15 H15B 0.9600
C15 H15C 0.9600
C16 C17 1.536(11)
C16 H16A 0.9700
C16 H16B 0.9700
C17 C18 1.341(12)
C17 H17A 0.9700
C17 H17B 0.9700
C18 C19 1.526(14)
C18 H18A 0.9700
C18 H18B 0.9700
C19 H19A 0.9600
C19 H19B 0.9600
C19 H19C 0.9600
N20 C24 1.305(8)
N20 C21 1.359(7)
N20 C26 1.470(8)
C21 C22 1.323(8)
C21 H21 0.9300
C22 N23 1.356(8)
C22 H22 0.9300
N23 C24 1.301(9)
N23 C25 1.462(9)
C24 H24 0.9300
C25 H25A 0.9600
C25 H25B 0.9600
C25 H25C 0.9600
C26 C27 1.451(10)
C26 H26A 0.9700
C26 H26B 0.9700
C27 C28 1.458(12)
C27 H27A 0.9700
C27 H27B 0.9700
C28 C29 1.322(12)
C28 H28A 0.9700
C28 H28B 0.9700
C29 H29A 0.9600
C29 H29B 0.9600
C29 H29C 0.9600
N30 C34 1.294(7)
N30 C31 1.373(8)
N30 C35 1.454(8)
C31 C32 1.312(9)
C31 H31 0.9300
C32 N33 1.368(8)
C32 H32 0.9300
N33 C34 1.313(7)
N33 C36 1.499(9)
C34 H34 0.9300
C35 H35A 0.9600
C35 H35B 0.9600
C35 H35C 0.9600
C36 C37B 1.471(9)
C36 C37A 1.476(9)
C36 H36A 0.9700
C36 H36B 0.9700
C36 H36C 0.9700
C36 H36D 0.9700
C37B C38B 1.516(9)
C37B H37C 0.9700
C37B H37D 0.9700
C38B C39B 1.460(9)
C38B H38C 0.9700
C38B H38D 0.9700
C39B H39D 0.9600
C39B H39E 0.9600
C39B H39F 0.9600
C37A C38A 1.515(9)
C37A H37A 0.9700
C37A H37B 0.9700
C38A C39A 1.465(9)
C38A H38A 0.9700
C38A H38B 0.9700
C39A H39A 0.9600
C39A H39B 0.9600
C39A H39C 0.9600
N40 C44 1.320(9)
N40 C41 1.359(10)
N40 C45 1.452(9)
C41 C42 1.346(11)
C41 H41 0.9300
C42 N43 1.357(11)
C42 H42 0.9300
N43 C44 1.289(9)
N43 C46 1.442(11)
C44 H44 0.9300
C45 H45A 0.9600
C45 H45B 0.9600
C45 H45C 0.9600
C46 C47 1.539(12)
C46 H46A 0.9700
C46 H46B 0.9700
C47 C48 1.451(13)
C47 H47A 0.9700
C47 H47B 0.9700
C48 C49 1.398(15)
C48 H48A 0.9700
C48 H48B 0.9700
C49 H49A 0.9600
C49 H49B 0.9600
C49 H49C 0.9600

loop_
_geom_torsion_atom_site_label_1
_geom_torsion_atom_site_label_2
_geom_torsion_atom_site_label_3
_geom_torsion_atom_site_label_4
_geom_torsion
C14 N10 C11 C12 -0.4(9)
C16 N10 C11 C12 -177.3(8)
N10 C11 C12 N13 0.8(10)
C11 C12 N13 C14 -1.0(10)
C11 C12 N13 C15 176.3(8)
C11 N10 C14 N13 -0.2(9)
C16 N10 C14 N13 176.4(7)
C12 N13 C14 N10 0.7(9)
C15 N13 C14 N10 -176.8(7)
C14 N10 C16 C17 -74.3(11)
C11 N10 C16 C17 101.8(10)
N10 C16 C17 C18 -64.1(14)
C16 C17 C18 C19 -174.9(10)
C24 N20 C21 C22 0.7(7)
C26 N20 C21 C22 178.2(6)
N20 C21 C22 N23 -1.7(8)
C21 C22 N23 C24 2.0(8)
C21 C22 N23 C25 -178.6(6)
C22 N23 C24 N20 -1.6(9)
C25 N23 C24 N20 179.0(6)
C21 N20 C24 N23 0.6(8)
C26 N20 C24 N23 -176.8(6)
C24 N20 C26 C27 76.8(10)
C21 N20 C26 C27 -100.2(9)
N20 C26 C27 C28 52.8(13)
C26 C27 C28 C29 85.9(14)
C34 N30 C31 C32 2.1(8)
C35 N30 C31 C32 179.8(6)
N30 C31 C32 N33 -0.4(8)
C31 C32 N33 C34 -1.5(8)
C31 C32 N33 C36 176.2(7)
C31 N30 C34 N33 -3.1(8)
C35 N30 C34 N33 179.4(6)
C32 N33 C34 N30 2.8(8)
C36 N33 C34 N30 -175.0(6)
C34 N33 C36 C37B -54.9(13)
C32 N33 C36 C37B 127.8(11)
C34 N33 C36 C37A -89.5(16)
C32 N33 C36 C37A 93.1(16)
N33 C36 C37B C38B 178.7(10)
C36 C37B C38B C39B 139(3)
N33 C36 C37A C38A -171.8(15)
C36 C37A C38A C39A -80(4)
C44 N40 C41 C42 0.1(11)
C45 N40 C41 C42 -177.5(9)
N40 C41 C42 N43 0.4(11)
C41 C42 N43 C44 -0.7(11)
C41 C42 N43 C46 179.3(9)
C42 N43 C44 N40 0.8(10)
C46 N43 C44 N40 -179.2(8)
C41 N40 C44 N43 -0.6(9)
C45 N40 C44 N43 177.2(7)
C44 N43 C46 C47 61.3(13)
C42 N43 C46 C47 -118.7(10)
N43 C46 C47 C48 -176.1(10)
C46 C47 C48 C49 169.4(13)
